data_2010281
loop_
_publ_author_name
'Chaloner, P. A.'
'Gunatunga, S. R.'
'Hitchcock, P. B.'

_publ_section_title
;
 Redetermination of 2,2'-bithiophene
;
_journal_issue 12
_journal_name_full 'Acta Crystallographica Section C'
_journal_page_first 1941
_journal_page_last 1942
_journal_paper_doi 10.1107/S0108270194001149
_journal_volume 50
_journal_year 1994
_chemical_formula_moiety 'C8 H6 S2'
_chemical_formula_sum 'C8 H6 S2'
_chemical_formula_weight 166.3
_space_group_crystal_system monoclinic
_space_group_IT_number 14
_space_group_name_Hall '-P 2ybc'
_space_group_name_H-M_alt 'P 1 21/c 1'
_atom_type_scat_source 'Enraf-Nonius MolEN programs (Fair, 1990)'
_cell_angle_alpha 90.
_cell_angle_beta 107.07(2)
_cell_angle_gamma 90.
_cell_formula_units_Z 2
_cell_length_a 7.873(3)
_cell_length_b 5.771(2)
_cell_length_c 8.813(2)
_cell_measurement_reflns_used 25
_cell_measurement_temperature 173
_cell_measurement_theta_max 10
_cell_measurement_theta_min 7
_cell_volume 382.8(2)
_diffrn_measurement_device 'Enraf-Nonius CAD-4'
_diffrn_measurement_method \q-2\q
_diffrn_radiation_type MoK\a
_diffrn_radiation_wavelength 0.71069
_diffrn_reflns_av_R_equivalents 0.02
_diffrn_reflns_limit_h_max 11
_diffrn_reflns_limit_h_min 0
_diffrn_reflns_limit_k_max 8
_diffrn_reflns_limit_k_min 0
_diffrn_reflns_limit_l_max 12
_diffrn_reflns_limit_l_min -12
_diffrn_reflns_number 1279
_diffrn_reflns_theta_max 30
_diffrn_standards_decay_% -0.5
_diffrn_standards_interval_time 60
_diffrn_standards_number 2
_exptl_absorpt_coefficient_mu 0.58
_exptl_absorpt_correction_type none
_exptl_crystal_colour colourless
_exptl_crystal_density_diffrn 1.44
_exptl_crystal_description tablets
_exptl_crystal_size_max 0.4
_exptl_crystal_size_mid 0.4
_exptl_crystal_size_min 0.4
_refine_diff_density_max 0.42
_refine_diff_density_min -0.65
_refine_ls_goodness_of_fit_obs 2.8
_refine_ls_hydrogen_treatment refall
_refine_ls_number_parameters 58
_refine_ls_number_reflns 972
_refine_ls_R_factor_obs 0.056
_refine_ls_shift/esd_max 0.03
_refine_ls_structure_factor_coef F
_refine_ls_weighting_details 'w = \s^-2^(F); \Sw(|F~o~|-|F~c~|)^2^ minimized'
_refine_ls_weighting_scheme calc
_refine_ls_wR_factor_obs 0.072
_reflns_number_observed 972
_reflns_number_total 1214
_reflns_observed_criterion F^2^>2\s(F^2^)
_cod_data_source_file ha1074.cif
_cod_data_source_block ha1074a
_cod_depositor_comments
;
 Changing the space group from '-P 1' to '-P 2ybc' after consulting the
 original publication. All related space group information was changed
 accordingly.

 Antanas Vaitkus,
 2017-07-05

The following automatic conversions were performed:

'_refine_ls_weighting_scheme' value ' w = \s^-2^(F);
\Sw(|F~o~|-|F~c~|)^2^ minimized' was changed to 'calc'. New tag
'_refine_ls_weighting_details' was created. The value of the new tag
was set to 'w = \s^-2^(F); \Sw(|F~o~|-|F~c~|)^2^ minimized'.

Automatic conversion script
Id: cif_fix_values 3143 2015-03-26 13:38:13Z robertas 
;
_cod_original_cell_volume 382.8
_cod_original_sg_symbol_H-M 'P 21/c'
_cod_database_code 2010281

loop_
_space_group_symop_id
_space_group_symop_operation_xyz
1 x,y,z
2 -x,y+1/2,-z+1/2
3 -x,-y,-z
4 x,-y+1/2,z+1/2

loop_
_atom_site_label
_atom_site_fract_x
_atom_site_fract_y
_atom_site_fract_z
_atom_site_U_iso_or_equiv
S .24966(7) .16898(9) -.37718(6) .0400(10)
C1 .0751(2) -.0230(3) -.4317(2) .0340(10)
C2 .1006(2) -.2180(3) -.3282(2) .0580(10)
C3 .2676(3) -.1898(4) -.2062(2) .0490(10)
C4 .3581(3) .0051(4) -.2190(2) .0480(10)
H2 .009(3) -.340(4) -.320(3) .062(8)
H3 .305(4) -.291(5) -.131(3) .094(10)
H4 .472(3) .073(5) -.148(3) .060(7)

loop_
_geom_angle_atom_site_label_1
_geom_angle_atom_site_label_2
_geom_angle_atom_site_label_3
_geom_angle_site_symmetry_1
_geom_angle_site_symmetry_3
_geom_angle
_geom_angle_publ_flag
C1 S C4 . . 92.20(9) yes
S C1 C2 . . 112.30(10) yes
C1 C2 C3 . . 108.3(2) yes
C3 C2 H2 . . 122.0(10) yes
C2 C3 H3 . . 122(2) yes
S C4 C3 . . 112.40(10) yes
C3 C4 H4 . . 132(2) yes
S C1 C1 . 2_554 120.40(10) yes
C1 C1 C2 2_554 . 127.3(2) yes
C1 C2 H2 . . 128.0(10) yes
C2 C3 C4 . . 114.8(2) yes
C4 C3 H3 . . 124(2) yes
S C4 H4 . . 116(2) yes

loop_
_geom_bond_atom_site_label_1
_geom_bond_atom_site_label_2
_geom_bond_site_symmetry_2
_geom_bond_distance
_geom_bond_publ_flag
S C1 . 1.720(2) yes
C1 C1 2_554 1.444(3) yes
C2 C3 . 1.443(2) yes
C3 C4 . 1.354(3) yes
C4 H4 . 1.01(2) yes
S C4 . 1.694(2) yes
C1 C2 . 1.425(3) yes
C2 H2 . 1.03(2) yes
C3 H3 . 0.87(3) yes
